data_7026478
loop_
_publ_author_name
'Yurkerwich, Kevin'
'Coleman, Fergal'
'Parkin, Gerard'

_publ_section_title
;
 Bis(2-mercapto-1-R-imidazolyl)hydroborato complexes of aluminium,
 gallium, indium and thallium: compounds possessing gallium-gallium bonds
 and a trivalent thallium alkyl.
;
_journal_issue 30
_journal_name_full 'Dalton transactions (Cambridge, England : 2003)'
_journal_page_first 6939
_journal_page_last 6942
_journal_paper_doi 10.1039/c0dt00461h
_journal_volume 39
_journal_year 2010
_chemical_formula_sum 'C14 H24 B Cl2 Ga N4 S2'
_chemical_formula_weight 463.92
_chemical_name_systematic
;
?
;
_space_group_IT_number 61
_symmetry_cell_setting orthorhombic
_symmetry_space_group_name_Hall '-P 2ac 2ab'
_symmetry_space_group_name_H-M 'P b c a'
_atom_sites_solution_hydrogens geom
_atom_sites_solution_primary direct
_atom_sites_solution_secondary difmap
_audit_creation_method SHELXL-97
_cell_angle_alpha 90.00
_cell_angle_beta 90.00
_cell_angle_gamma 90.00
_cell_formula_units_Z 8
_cell_length_a 11.4551(5)
_cell_length_b 12.3855(5)
_cell_length_c 28.4550(12)
_cell_measurement_reflns_used 9314
_cell_measurement_temperature 125(2)
_cell_measurement_theta_max 32.19
_cell_measurement_theta_min 2.53
_cell_volume 4037.1(3)
_computing_cell_refinement 'Bruker SAINT'
_computing_data_collection 'Bruker APEX2'
_computing_data_reduction 'Bruker SAINT'
_computing_molecular_graphics 'Bruker SHELXTL'
_computing_publication_material 'Bruker SHELXTL'
_computing_structure_refinement 'SHELXL-97 (Sheldrick, 2008)'
_computing_structure_solution 'SHELXS-97 (Sheldrick, 2008)'
_diffrn_ambient_temperature 125(2)
_diffrn_measured_fraction_theta_full 1.000
_diffrn_measured_fraction_theta_max 1.000
_diffrn_measurement_device_type 'Bruker APEX-II CCD'
_diffrn_measurement_method '\f and \w scans'
_diffrn_radiation_monochromator graphite
_diffrn_radiation_source 'fine-focus sealed tube'
_diffrn_radiation_type MoK\a
_diffrn_radiation_wavelength 0.71073
_diffrn_reflns_av_R_equivalents 0.0320
_diffrn_reflns_av_sigmaI/netI 0.0154
_diffrn_reflns_limit_h_max 15
_diffrn_reflns_limit_h_min -15
_diffrn_reflns_limit_k_max 16
_diffrn_reflns_limit_k_min -16
_diffrn_reflns_limit_l_max 37
_diffrn_reflns_limit_l_min -37
_diffrn_reflns_number 52776
_diffrn_reflns_theta_full 28.28
_diffrn_reflns_theta_max 28.28
_diffrn_reflns_theta_min 1.43
_exptl_absorpt_coefficient_mu 1.839
_exptl_absorpt_correction_T_max 0.8820
_exptl_absorpt_correction_T_min 0.5654
_exptl_absorpt_correction_type empirical
_exptl_absorpt_process_details sadabs
_exptl_crystal_colour colorless
_exptl_crystal_density_diffrn 1.527
_exptl_crystal_density_method 'not measured'
_exptl_crystal_description block
_exptl_crystal_F_000 1904
_exptl_crystal_size_max 0.35
_exptl_crystal_size_mid 0.15
_exptl_crystal_size_min 0.07
_refine_diff_density_max 0.765
_refine_diff_density_min -1.310
_refine_diff_density_rms 0.102
_refine_ls_extinction_method none
_refine_ls_goodness_of_fit_ref 1.066
_refine_ls_hydrogen_treatment mixed
_refine_ls_matrix_type full
_refine_ls_number_parameters 223
_refine_ls_number_reflns 5016
_refine_ls_number_restraints 2
_refine_ls_restrained_S_all 1.066
_refine_ls_R_factor_all 0.0477
_refine_ls_R_factor_gt 0.0388
_refine_ls_shift/su_max 0.001
_refine_ls_shift/su_mean 0.000
_refine_ls_structure_factor_coef Fsqd
_refine_ls_weighting_details 'calc w=1/[\s^2^(Fo^2^)+(0.0579P)^2^+10.3680P] where P=(Fo^2^+2Fc^2^)/3'
_refine_ls_weighting_scheme calc
_refine_ls_wR_factor_gt 0.1133
_refine_ls_wR_factor_ref 0.1202
_reflns_number_gt 4289
_reflns_number_total 5016
_reflns_threshold_expression >2sigma(I)
_cod_data_source_file c0dt00461h.txt
_cod_data_source_block 61s10
_cod_depositor_comments
;
The following automatic conversions were performed:

'_symmetry_cell_setting' value 'Orthorhombic' changed to
'orthorhombic' according to
/home/saulius/struct/CIF-dictionaries/cif_core.dic dictionary named
'cif_core.dic' version 2.4.2 from 2011-04-26.

Automatic conversion script
Id: cif_fix_values 1891 2012-01-12 08:04:46Z andrius 
;
_cod_original_sg_symbol_H-M Pbca
_cod_database_code 7026478

loop_
_symmetry_equiv_pos_as_xyz
'x, y, z'
'-x+1/2, -y, z+1/2'
'-x, y+1/2, -z+1/2'
'x+1/2, -y+1/2, -z'
'-x, -y, -z'
'x-1/2, y, -z-1/2'
'x, -y-1/2, z-1/2'
'-x-1/2, y-1/2, z'

loop_
_atom_site_label
_atom_site_type_symbol
_atom_site_fract_x
_atom_site_fract_y
_atom_site_fract_z
_atom_site_U_iso_or_equiv
_atom_site_adp_type
_atom_site_occupancy
_atom_site_symmetry_multiplicity
_atom_site_calc_flag
_atom_site_refinement_flags
Ga Ga 0.45783(3) 0.01838(3) 0.626413(11) 0.02104(10) Uani 1 1 d .
Cl1 Cl 0.34611(8) -0.11969(8) 0.61773(3) 0.0399(2) Uani 1 1 d .
Cl2 Cl 0.36922(7) 0.15812(7) 0.65504(3) 0.03122(18) Uani 1 1 d .
S1 S 0.59630(6) -0.03445(5) 0.67914(2) 0.01975(15) Uani 1 1 d .
S2 S 0.53874(6) 0.06607(6) 0.55617(2) 0.02351(16) Uani 1 1 d .
B B 0.7263(3) 0.1823(3) 0.63086(10) 0.0186(6) Uani 1 1 d D
H1 H 0.746(3) 0.1031(18) 0.6157(11) 0.022 Uiso 1 1 d D
H2 H 0.796(2) 0.241(2) 0.6320(12) 0.022 Uiso 1 1 d D
N11 N 0.67913(19) 0.17304(18) 0.68283(8) 0.0158(4) Uani 1 1 d .
C11 C 0.6259(2) 0.0901(2) 0.70483(9) 0.0160(5) Uani 1 1 d .
N12 N 0.60493(19) 0.11795(18) 0.75015(8) 0.0162(4) Uani 1 1 d .
C12 C 0.6914(2) 0.2549(2) 0.71508(10) 0.0195(5) Uani 1 1 d .
H12A H 0.7262 0.3233 0.7092 0.023 Uiso 1 1 calc R
C13 C 0.6459(3) 0.2222(2) 0.75653(10) 0.0205(5) Uani 1 1 d .
H13A H 0.6426 0.2630 0.7848 0.025 Uiso 1 1 calc R
C14 C 0.5437(2) 0.0526(2) 0.78763(10) 0.0198(5) Uani 1 1 d .
C15 C 0.6110(3) -0.0521(3) 0.79622(11) 0.0281(6) Uani 1 1 d .
H15A H 0.5714 -0.0945 0.8206 0.042 Uiso 1 1 calc R
H15B H 0.6905 -0.0350 0.8066 0.042 Uiso 1 1 calc R
H15C H 0.6144 -0.0940 0.7670 0.042 Uiso 1 1 calc R
C16 C 0.4180(3) 0.0324(3) 0.77162(11) 0.0256(6) Uani 1 1 d .
H16A H 0.3786 0.1016 0.7666 0.038 Uiso 1 1 calc R
H16B H 0.3763 -0.0087 0.7958 0.038 Uiso 1 1 calc R
H16C H 0.4185 -0.0088 0.7422 0.038 Uiso 1 1 calc R
C17 C 0.5405(3) 0.1191(3) 0.83278(11) 0.0294(7) Uani 1 1 d .
H17A H 0.4962 0.1856 0.8273 0.044 Uiso 1 1 calc R
H17B H 0.6203 0.1372 0.8423 0.044 Uiso 1 1 calc R
H17C H 0.5028 0.0770 0.8577 0.044 Uiso 1 1 calc R
N21 N 0.6325(2) 0.24299(19) 0.60009(8) 0.0177(4) Uani 1 1 d .
C21 C 0.5533(2) 0.2025(2) 0.56971(9) 0.0189(5) Uani 1 1 d .
N22 N 0.4891(2) 0.2847(2) 0.55170(8) 0.0227(5) Uani 1 1 d .
C22 C 0.6181(3) 0.3532(2) 0.60113(10) 0.0248(6) Uani 1 1 d .
H22A H 0.6627 0.4025 0.6193 0.030 Uiso 1 1 calc R
C23 C 0.5298(3) 0.3793(3) 0.57190(11) 0.0272(6) Uani 1 1 d .
H23A H 0.5008 0.4499 0.5662 0.033 Uiso 1 1 calc R
C24 C 0.3979(3) 0.2795(3) 0.51293(11) 0.0304(7) Uani 1 1 d .
C25 C 0.4595(3) 0.2429(4) 0.46803(12) 0.0434(9) Uani 1 1 d .
H25A H 0.4028 0.2387 0.4423 0.065 Uiso 1 1 calc R
H25B H 0.4945 0.1716 0.4731 0.065 Uiso 1 1 calc R
H25C H 0.5208 0.2948 0.4599 0.065 Uiso 1 1 calc R
C26 C 0.2996(3) 0.2016(3) 0.52634(13) 0.0377(8) Uani 1 1 d .
H26A H 0.2427 0.1979 0.5007 0.057 Uiso 1 1 calc R
H26B H 0.2610 0.2275 0.5549 0.057 Uiso 1 1 calc R
H26C H 0.3323 0.1297 0.5320 0.057 Uiso 1 1 calc R
C27 C 0.3462(3) 0.3924(3) 0.50663(14) 0.0432(9) Uani 1 1 d .
H27A H 0.2887 0.3912 0.4811 0.065 Uiso 1 1 calc R
H27B H 0.4086 0.4434 0.4989 0.065 Uiso 1 1 calc R
H27C H 0.3080 0.4149 0.5359 0.065 Uiso 1 1 calc R

loop_
_atom_site_aniso_label
_atom_site_aniso_U_11
_atom_site_aniso_U_22
_atom_site_aniso_U_33
_atom_site_aniso_U_23
_atom_site_aniso_U_13
_atom_site_aniso_U_12
Ga 0.01893(17) 0.02215(17) 0.02204(17) 0.00054(12) -0.00072(11) -0.00193(12)
Cl1 0.0414(5) 0.0393(5) 0.0389(5) -0.0047(4) -0.0008(4) -0.0133(4)
Cl2 0.0282(4) 0.0322(4) 0.0333(4) 0.0012(3) 0.0028(3) 0.0061(3)
S1 0.0215(3) 0.0141(3) 0.0236(3) -0.0009(2) -0.0017(3) 0.0019(2)
S2 0.0253(4) 0.0267(4) 0.0185(3) -0.0050(3) -0.0010(3) -0.0039(3)
B 0.0155(13) 0.0246(15) 0.0156(13) 0.0026(11) -0.0001(10) -0.0004(11)
N11 0.0137(10) 0.0180(10) 0.0155(10) 0.0007(8) -0.0016(8) -0.0002(8)
C11 0.0117(11) 0.0172(12) 0.0192(12) 0.0000(10) -0.0009(9) 0.0012(9)
N12 0.0144(10) 0.0180(10) 0.0162(10) 0.0000(8) 0.0008(8) -0.0006(8)
C12 0.0197(13) 0.0177(12) 0.0210(13) -0.0004(10) -0.0011(10) -0.0026(10)
C13 0.0243(13) 0.0190(12) 0.0181(13) -0.0022(10) 0.0001(10) -0.0038(10)
C14 0.0172(12) 0.0226(13) 0.0197(13) 0.0044(10) 0.0036(10) -0.0016(10)
C15 0.0282(15) 0.0291(15) 0.0271(15) 0.0117(12) 0.0025(12) 0.0064(12)
C16 0.0169(13) 0.0295(15) 0.0305(15) 0.0046(12) 0.0045(11) -0.0018(11)
C17 0.0312(16) 0.0363(17) 0.0207(14) -0.0005(12) 0.0092(12) -0.0059(13)
N21 0.0191(11) 0.0197(11) 0.0145(10) 0.0003(8) 0.0003(8) -0.0011(9)
C21 0.0186(12) 0.0241(13) 0.0139(11) 0.0019(10) 0.0011(9) -0.0012(10)
N22 0.0208(11) 0.0312(13) 0.0161(11) 0.0059(9) 0.0000(9) 0.0018(10)
C22 0.0338(16) 0.0211(13) 0.0193(13) 0.0018(11) 0.0001(12) -0.0009(12)
C23 0.0361(17) 0.0235(14) 0.0221(14) 0.0047(11) 0.0016(12) 0.0062(12)
C24 0.0194(13) 0.050(2) 0.0220(14) 0.0108(13) -0.0038(11) 0.0012(13)
C25 0.0322(18) 0.079(3) 0.0186(15) 0.0046(17) -0.0069(13) 0.0007(18)
C26 0.0220(15) 0.055(2) 0.0364(18) 0.0061(16) -0.0065(13) -0.0030(15)
C27 0.0305(17) 0.055(2) 0.044(2) 0.0233(18) -0.0072(15) 0.0068(16)

loop_
_atom_type_symbol
_atom_type_description
_atom_type_scat_dispersion_real
_atom_type_scat_dispersion_imag
_atom_type_scat_source
C C 0.0033 0.0016 'International Tables Vol C Tables 4.2.6.8 and 6.1.1.4'
H H 0.0000 0.0000 'International Tables Vol C Tables 4.2.6.8 and 6.1.1.4'
B B 0.0013 0.0007 'International Tables Vol C Tables 4.2.6.8 and 6.1.1.4'
N N 0.0061 0.0033 'International Tables Vol C Tables 4.2.6.8 and 6.1.1.4'
S S 0.1246 0.1234 'International Tables Vol C Tables 4.2.6.8 and 6.1.1.4'
Cl Cl 0.1484 0.1585 'International Tables Vol C Tables 4.2.6.8 and 6.1.1.4'
Ga Ga 0.2307 1.6083 'International Tables Vol C Tables 4.2.6.8 and 6.1.1.4'

loop_
_geom_angle_atom_site_label_1
_geom_angle_atom_site_label_2
_geom_angle_atom_site_label_3
_geom_angle
Cl1 Ga Cl2 113.57(4)
Cl1 Ga S1 105.16(3)
Cl2 Ga S1 107.94(3)
Cl1 Ga S2 110.31(3)
Cl2 Ga S2 108.25(3)
S1 Ga S2 111.61(3)
C11 S1 Ga 99.09(9)
C21 S2 Ga 95.54(9)
H2 B H1 118(3)
H2 B N21 101.4(19)
H1 B N21 110.3(18)
H2 B N11 105.9(18)
H1 B N11 111.9(18)
N21 B N11 108.8(2)
C11 N11 C12 107.4(2)
C11 N11 B 130.1(2)
C12 N11 B 122.5(2)
N11 C11 N12 109.1(2)
N11 C11 S1 124.6(2)
N12 C11 S1 126.2(2)
C11 N12 C13 107.6(2)
C11 N12 C14 128.1(2)
C13 N12 C14 124.3(2)
C13 C12 N11 108.7(2)
C12 C13 N12 107.2(2)
N12 C14 C17 108.4(2)
N12 C14 C15 109.4(2)
C17 C14 C15 109.6(3)
N12 C14 C16 108.3(2)
C17 C14 C16 108.4(2)
C15 C14 C16 112.6(3)
C21 N21 C22 107.6(2)
C21 N21 B 129.5(2)
C22 N21 B 122.9(2)
N21 C21 N22 109.1(2)
N21 C21 S2 124.5(2)
N22 C21 S2 126.4(2)
C21 N22 C23 107.2(2)
C21 N22 C24 128.0(3)
C23 N22 C24 124.6(3)
C23 C22 N21 108.3(3)
C22 C23 N22 107.8(3)
N22 C24 C27 108.2(3)
N22 C24 C25 107.6(2)
C27 C24 C25 110.6(3)
N22 C24 C26 110.5(2)
C27 C24 C26 108.7(3)
C25 C24 C26 111.2(3)

loop_
_geom_bond_atom_site_label_1
_geom_bond_atom_site_label_2
_geom_bond_distance
Ga Cl1 2.1501(9)
Ga Cl2 2.1655(8)
Ga S1 2.2792(8)
Ga S2 2.2809(8)
S1 C11 1.740(3)
S2 C21 1.741(3)
B H2 1.082(18)
B H1 1.094(18)
B N21 1.577(4)
B N11 1.579(4)
N11 C11 1.349(3)
N11 C12 1.375(3)
C11 N12 1.356(3)
N12 C13 1.385(3)
N12 C14 1.512(3)
C12 C13 1.352(4)
C14 C17 1.526(4)
C14 C15 1.529(4)
C14 C16 1.531(4)
N21 C21 1.350(3)
N21 C22 1.375(4)
C21 N22 1.356(4)
N22 C23 1.386(4)
N22 C24 1.521(4)
C22 C23 1.349(4)
C24 C27 1.529(5)
C24 C25 1.529(5)
C24 C26 1.531(5)
